data_2236375
loop_
_publ_author_name
'Fun, Hoong-Kun'
'Chia, Tze Shyang'
'Sapnakumari, M.'
'Narayana, B.'
'Sarojini, B. K.'

_publ_section_title
;
 5-(4-Bromophenyl)-3-(4-fluorophenyl)-1-phenyl-4,5-dihydro-1<i>H</i>-pyrazole
;
_journal_coeditor_code IS5174
_journal_issue 9
_journal_name_full 'Acta Crystallographica Section E'
_journal_page_first o2680
_journal_paper_doi 10.1107/S160053681203454X
_journal_volume 68
_journal_year 2012
_chemical_formula_iupac 'C21 H16 Br F N2'
_chemical_formula_moiety 'C21 H16 Br F N2'
_chemical_formula_sum 'C21 H16 Br F N2'
_chemical_formula_weight 395.27
_chemical_name_systematic
;
5-(4-Bromophenyl)-3-(4-fluorophenyl)-1-phenyl-4,5-dihydro-1<i>H</i>-pyrazole
;
_space_group_IT_number 14
_symmetry_cell_setting monoclinic
_symmetry_space_group_name_Hall '-P 2ybc'
_symmetry_space_group_name_H-M 'P 1 21/c 1'
_atom_sites_solution_hydrogens geom
_atom_sites_solution_primary direct
_atom_sites_solution_secondary difmap
_audit_creation_method SHELXL-97
_cell_angle_alpha 90.00
_cell_angle_beta 104.443(2)
_cell_angle_gamma 90.00
_cell_formula_units_Z 4
_cell_length_a 20.5345(5)
_cell_length_b 5.26890(10)
_cell_length_c 16.1929(5)
_cell_measurement_reflns_used 4161
_cell_measurement_temperature 100.0(10)
_cell_measurement_theta_max 30.01
_cell_measurement_theta_min 2.88
_cell_volume 1696.61(8)
_computing_cell_refinement 'SAINT (Bruker, 2009)'
_computing_data_collection 'APEX2 (Bruker, 2009)'
_computing_data_reduction 'SAINT (Bruker, 2009)'
_computing_molecular_graphics 'SHELXTL (Sheldrick, 2008)'
_computing_publication_material
;
SHELXTL (Sheldrick, 2008) and PLATON (Spek, 2009)
;
_computing_structure_refinement 'SHELXTL (Sheldrick, 2008)'
_computing_structure_solution 'SHELXTL (Sheldrick, 2008)'
_diffrn_ambient_temperature 100.0(10)
_diffrn_measured_fraction_theta_full 0.991
_diffrn_measured_fraction_theta_max 0.991
_diffrn_measurement_device_type
;
Bruker SMART APEXII CCD area-detector
;
_diffrn_measurement_method '\f and \w scans'
_diffrn_radiation_monochromator graphite
_diffrn_radiation_source 'fine-focus sealed tube'
_diffrn_radiation_type MoK\a
_diffrn_radiation_wavelength 0.71073
_diffrn_reflns_av_R_equivalents 0.0476
_diffrn_reflns_av_sigmaI/netI 0.0533
_diffrn_reflns_limit_h_max 28
_diffrn_reflns_limit_h_min -29
_diffrn_reflns_limit_k_max 7
_diffrn_reflns_limit_k_min -7
_diffrn_reflns_limit_l_max 22
_diffrn_reflns_limit_l_min -20
_diffrn_reflns_number 16716
_diffrn_reflns_theta_full 30.16
_diffrn_reflns_theta_max 30.16
_diffrn_reflns_theta_min 2.05
_diffrn_standards_number 0
_exptl_absorpt_coefficient_mu 2.438
_exptl_absorpt_correction_T_max 0.8177
_exptl_absorpt_correction_T_min 0.5831
_exptl_absorpt_correction_type multi-scan
_exptl_absorpt_process_details '(<i>SADABS</i>; Bruker, 2009)'
_exptl_crystal_colour orange
_exptl_crystal_density_diffrn 1.547
_exptl_crystal_density_method 'not measured'
_exptl_crystal_description block
_exptl_crystal_F_000 800
_exptl_crystal_size_max 0.25
_exptl_crystal_size_mid 0.13
_exptl_crystal_size_min 0.09
_refine_diff_density_max 1.257
_refine_diff_density_min -0.991
_refine_ls_extinction_method none
_refine_ls_goodness_of_fit_ref 1.014
_refine_ls_hydrogen_treatment constr
_refine_ls_matrix_type full
_refine_ls_number_parameters 263
_refine_ls_number_reflns 4974
_refine_ls_number_restraints 130
_refine_ls_restrained_S_all 1.093
_refine_ls_R_factor_all 0.0774
_refine_ls_R_factor_gt 0.0514
_refine_ls_shift/su_max 0.001
_refine_ls_shift/su_mean 0.000
_refine_ls_structure_factor_coef Fsqd
_refine_ls_weighting_details 'calc w=1/[\s^2^(Fo^2^)+(0.0403P)^2^+3.9007P] where P=(Fo^2^+2Fc^2^)/3'
_refine_ls_weighting_scheme calc
_refine_ls_wR_factor_gt 0.1034
_refine_ls_wR_factor_ref 0.1134
_reflns_number_gt 3761
_reflns_number_total 4974
_reflns_threshold_expression I>2\s(I)
_cod_data_source_file is5174.cif
_cod_data_source_block I
_cod_original_cell_volume 1696.61(7)
_cod_original_sg_symbol_H-M 'P 21/c'
_cod_database_code 2236375
_cod_database_fobs_code 2236375

loop_
_symmetry_equiv_pos_as_xyz
'x, y, z'
'-x, y+1/2, -z+1/2'
'-x, -y, -z'
'x, -y-1/2, z-1/2'

loop_
_atom_site_type_symbol
_atom_site_label
_atom_site_fract_x
_atom_site_fract_y
_atom_site_fract_z
_atom_site_U_iso_or_equiv
_atom_site_adp_type
_atom_site_calc_flag
_atom_site_refinement_flags
_atom_site_occupancy
_atom_site_symmetry_multiplicity
_atom_site_disorder_assembly
_atom_site_disorder_group
Br Br1 0.438172(16) 0.29092(7) 0.31781(2) 0.02527(11) Uani d . 1 1 . .
F F1 1.03501(11) 1.0361(5) 0.31750(17) 0.0482(7) Uani d . 1 1 A .
N N1 0.76496(13) 0.5313(5) 0.52597(18) 0.0205(6) Uani d . 1 1 . .
N N2 0.82467(12) 0.5535(5) 0.50180(17) 0.0189(5) Uani d . 1 1 . .
C C1 0.58983(16) 0.7495(6) 0.4593(2) 0.0198(6) Uani d . 1 1 . .
H H1A 0.5930 0.8942 0.4951 0.024 Uiso calc R 1 1 . .
C C2 0.52691(16) 0.6511(6) 0.4199(2) 0.0210(7) Uani d . 1 1 . .
H H2A 0.4872 0.7281 0.4282 0.025 Uiso calc R 1 1 . .
C C3 0.52306(15) 0.4394(6) 0.3684(2) 0.0194(6) Uani d . 1 1 . .
C C4 0.58002(16) 0.3298(6) 0.3531(2) 0.0212(6) Uani d . 1 1 . .
H H4A 0.5765 0.1866 0.3166 0.025 Uiso calc R 1 1 . .
C C5 0.64254(16) 0.4316(6) 0.3919(2) 0.0202(6) Uani d . 1 1 . .
H H5A 0.6819 0.3593 0.3808 0.024 Uiso calc R 1 1 . .
C C6 0.64832(15) 0.6383(6) 0.4469(2) 0.0175(6) Uani d . 1 1 . .
C C7 0.71689(15) 0.7394(6) 0.4928(2) 0.0184(6) Uani d . 1 1 . .
H H7A 0.7125 0.8523 0.5408 0.022 Uiso calc R 1 1 . .
C C8 0.75404(15) 0.8818(6) 0.4346(2) 0.0193(6) Uani d . 1 1 . .
H H8A 0.7292 0.8694 0.3740 0.023 Uiso calc R 1 1 . .
H H8B 0.7606 1.0630 0.4508 0.023 Uiso calc R 1 1 . .
C C9 0.82035(15) 0.7440(6) 0.4509(2) 0.0183(6) Uani d . 1 1 A .
C C10 0.76131(15) 0.3686(6) 0.59269(19) 0.0171(6) Uani d . 1 1 . .
C C11 0.81265(15) 0.1909(6) 0.6237(2) 0.0202(6) Uani d . 1 1 . .
H H11A 0.8515 0.1880 0.6020 0.024 Uiso calc R 1 1 . .
C C12 0.80621(16) 0.0197(6) 0.6863(2) 0.0232(7) Uani d . 1 1 . .
H H12A 0.8408 -0.1014 0.7068 0.028 Uiso calc R 1 1 . .
C C13 0.75020(17) 0.0222(7) 0.7196(2) 0.0237(7) Uani d . 1 1 . .
H H13A 0.7461 -0.0966 0.7621 0.028 Uiso calc R 1 1 . .
C C14 0.70032(16) 0.2001(7) 0.6900(2) 0.0238(7) Uani d . 1 1 . .
H H14A 0.6620 0.2038 0.7129 0.029 Uiso calc R 1 1 . .
C C15 0.70535(16) 0.3739(6) 0.6272(2) 0.0213(6) Uani d . 1 1 . .
H H15A 0.6708 0.4958 0.6078 0.026 Uiso calc R 1 1 . .
C C16 0.87551(16) 0.8212(6) 0.4136(2) 0.0228(7) Uani d DU 1 1 . .
C C19 0.98129(18) 0.9645(7) 0.3479(2) 0.0333(8) Uani d DU 1 1 . .
C C17 0.8674(3) 0.9700(12) 0.3440(4) 0.0143(13) Uani d PDU 0.516(8) 1 A 1
H H17A 0.8232 1.0218 0.3153 0.017 Uiso calc PR 0.516(8) 1 A 1
C C18 0.9209(4) 1.0507(15) 0.3126(5) 0.0138(14) Uani d PDU 0.516(8) 1 A 1
H H18A 0.9139 1.1664 0.2662 0.017 Uiso calc PR 0.516(8) 1 A 1
C C20 0.9970(4) 0.8198(14) 0.4250(5) 0.0348(17) Uani d PDU 0.516(8) 1 A 1
H H20A 1.0420 0.7748 0.4526 0.042 Uiso calc PR 0.516(8) 1 A 1
C C21 0.9429(3) 0.7482(13) 0.4575(5) 0.0287(16) Uani d PDU 0.516(8) 1 A 1
H H21A 0.9505 0.6513 0.5085 0.034 Uiso calc PR 0.516(8) 1 A 1
C C17X 0.8755(4) 1.0417(15) 0.3726(4) 0.0186(15) Uani d PDU 0.484(8) 1 A 2
H H17B 0.8387 1.1544 0.3684 0.022 Uiso calc PR 0.484(8) 1 A 2
C C18X 0.9274(5) 1.1126(19) 0.3360(5) 0.0211(17) Uani d PDU 0.484(8) 1 A 2
H H18B 0.9243 1.2636 0.3031 0.025 Uiso calc PR 0.484(8) 1 A 2
C C20X 0.9841(3) 0.7160(14) 0.3859(4) 0.0226(14) Uani d PDU 0.484(8) 1 A 2
H H20B 1.0210 0.6052 0.3878 0.027 Uiso calc PR 0.484(8) 1 A 2
C C21X 0.9309(3) 0.6444(14) 0.4195(4) 0.0200(14) Uani d PDU 0.484(8) 1 A 2
H H21B 0.9307 0.4834 0.4458 0.024 Uiso calc PR 0.484(8) 1 A 2

loop_
_atom_site_aniso_label
_atom_site_aniso_U_11
_atom_site_aniso_U_22
_atom_site_aniso_U_33
_atom_site_aniso_U_12
_atom_site_aniso_U_13
_atom_site_aniso_U_23
Br1 0.01981(15) 0.03041(18) 0.02509(18) -0.00327(13) 0.00464(12) -0.00043(15)
F1 0.0264(11) 0.0682(17) 0.0583(16) 0.0129(11) 0.0263(11) 0.0328(14)
N1 0.0165(12) 0.0241(14) 0.0221(14) 0.0036(10) 0.0071(11) 0.0078(11)
N2 0.0164(11) 0.0212(14) 0.0202(14) 0.0005(10) 0.0064(10) 0.0037(11)
C1 0.0255(15) 0.0129(16) 0.0224(15) 0.0022(11) 0.0084(13) -0.0011(12)
C2 0.0204(14) 0.0199(16) 0.0258(17) 0.0022(11) 0.0114(13) 0.0010(13)
C3 0.0180(13) 0.0225(16) 0.0182(15) -0.0019(11) 0.0051(12) 0.0032(13)
C4 0.0254(15) 0.0202(17) 0.0179(15) 0.0027(12) 0.0050(12) -0.0005(12)
C5 0.0201(14) 0.0223(16) 0.0182(15) 0.0072(12) 0.0050(12) 0.0003(12)
C6 0.0192(14) 0.0164(14) 0.0174(15) 0.0020(11) 0.0057(12) 0.0026(11)
C7 0.0182(13) 0.0170(16) 0.0198(15) 0.0027(11) 0.0043(12) 0.0004(12)
C8 0.0207(14) 0.0174(14) 0.0209(16) 0.0019(11) 0.0073(12) 0.0021(12)
C9 0.0192(13) 0.0164(16) 0.0193(15) 0.0014(11) 0.0048(12) 0.0010(12)
C10 0.0183(13) 0.0182(14) 0.0132(14) -0.0042(11) 0.0008(11) 0.0002(11)
C11 0.0168(13) 0.0219(15) 0.0203(15) -0.0022(12) 0.0017(12) 0.0010(13)
C12 0.0214(15) 0.0212(16) 0.0233(17) -0.0021(12) -0.0015(13) 0.0038(13)
C13 0.0279(16) 0.0258(17) 0.0165(16) -0.0049(13) 0.0039(13) 0.0062(13)
C14 0.0247(15) 0.0282(17) 0.0197(16) -0.0057(13) 0.0082(13) 0.0009(14)
C15 0.0218(14) 0.0231(16) 0.0193(16) 0.0006(12) 0.0055(13) 0.0012(13)
C16 0.0207(14) 0.0230(16) 0.0251(16) 0.0023(12) 0.0066(12) 0.0045(13)
C19 0.0246(16) 0.042(2) 0.038(2) 0.0051(15) 0.0157(15) 0.0160(17)
C17 0.011(2) 0.022(3) 0.007(3) -0.002(2) -0.004(2) 0.002(2)
C18 0.015(3) 0.020(4) 0.005(3) -0.004(2) 0.000(3) -0.001(2)
C20 0.023(3) 0.041(4) 0.040(4) 0.003(3) 0.005(3) 0.014(3)
C21 0.026(3) 0.033(4) 0.028(3) 0.003(3) 0.006(3) 0.012(3)
C17X 0.018(3) 0.018(3) 0.019(4) 0.001(3) 0.004(3) 0.000(3)
C18X 0.026(3) 0.022(4) 0.013(4) -0.004(3) 0.001(3) 0.000(3)
C20X 0.022(3) 0.026(3) 0.020(3) 0.001(3) 0.006(2) -0.005(3)
C21X 0.027(3) 0.020(3) 0.014(3) -0.001(2) 0.005(2) -0.005(2)

loop_
_atom_type_symbol
_atom_type_description
_atom_type_scat_dispersion_real
_atom_type_scat_dispersion_imag
_atom_type_scat_source
C C 0.0033 0.0016 'International Tables Vol C Tables 4.2.6.8 and 6.1.1.4'
H H 0.0000 0.0000 'International Tables Vol C Tables 4.2.6.8 and 6.1.1.4'
N N 0.0061 0.0033 'International Tables Vol C Tables 4.2.6.8 and 6.1.1.4'
F F 0.0171 0.0103 'International Tables Vol C Tables 4.2.6.8 and 6.1.1.4'
Br Br -0.2901 2.4595 'International Tables Vol C Tables 4.2.6.8 and 6.1.1.4'

loop_
_geom_angle_atom_site_label_1
_geom_angle_atom_site_label_2
_geom_angle_atom_site_label_3
_geom_angle
N2 N1 C10 119.6(2)
N2 N1 C7 113.1(2)
C10 N1 C7 125.1(3)
C9 N2 N1 108.8(2)
C2 C1 C6 120.8(3)
C2 C1 H1A 119.6
C6 C1 H1A 119.6
C3 C2 C1 118.9(3)
C3 C2 H2A 120.5
C1 C2 H2A 120.5
C4 C3 C2 121.5(3)
C4 C3 Br1 118.5(2)
C2 C3 Br1 120.0(2)
C3 C4 C5 119.1(3)
C3 C4 H4A 120.5
C5 C4 H4A 120.5
C4 C5 C6 120.9(3)
C4 C5 H5A 119.6
C6 C5 H5A 119.6
C5 C6 C1 118.8(3)
C5 C6 C7 120.6(3)
C1 C6 C7 120.6(3)
N1 C7 C6 111.7(2)
N1 C7 C8 101.2(2)
C6 C7 C8 114.3(3)
N1 C7 H7A 109.8
C6 C7 H7A 109.8
C8 C7 H7A 109.8
C9 C8 C7 102.8(2)
C9 C8 H8A 111.2
C7 C8 H8A 111.2
C9 C8 H8B 111.2
C7 C8 H8B 111.2
H8A C8 H8B 109.1
N2 C9 C16 122.8(3)
N2 C9 C8 113.7(3)
C16 C9 C8 123.4(3)
N1 C10 C15 120.4(3)
N1 C10 C11 120.4(3)
C15 C10 C11 119.2(3)
C12 C11 C10 119.7(3)
C12 C11 H11A 120.2
C10 C11 H11A 120.2
C13 C12 C11 121.1(3)
C13 C12 H12A 119.4
C11 C12 H12A 119.4
C14 C13 C12 119.1(3)
C14 C13 H13A 120.4
C12 C13 H13A 120.4
C13 C14 C15 121.1(3)
C13 C14 H14A 119.5
C15 C14 H14A 119.5
C14 C15 C10 119.8(3)
C14 C15 H15A 120.1
C10 C15 H15A 120.1
C17X C16 C21 110.9(4)
C17 C16 C21 118.1(5)
C17X C16 C21X 119.5(5)
C17 C16 C21X 111.1(4)
C17X C16 C9 122.7(4)
C17 C16 C9 123.9(4)
C21 C16 C9 117.9(4)
C21X C16 C9 117.8(4)
C18 C19 F1 120.5(5)
C18X C19 F1 120.2(5)
C18 C19 C20 123.3(5)
C18X C19 C20 116.0(5)
F1 C19 C20 115.8(4)
C18 C19 C20X 115.7(5)
C18X C19 C20X 122.6(6)
F1 C19 C20X 117.0(4)
C16 C17 C18 122.7(6)
C16 C17 H17A 118.7
C18 C17 H17A 118.7
C19 C18 C17 118.9(7)
C19 C18 H18A 120.6
C17 C18 H18A 120.6
C21 C20 C19 116.5(6)
C21 C20 H20A 121.7
C19 C20 H20A 121.7
C20 C21 C16 119.9(6)
C20 C21 H21A 120.0
C16 C21 H21A 120.0
C16 C17X C18X 122.6(7)
C16 C17X H17B 118.7
C18X C17X H17B 118.7
C19 C18X C17X 118.6(8)
C19 C18X H18B 120.7
C17X C18X H18B 120.7
C21X C20X C19 117.5(6)
C21X C20X H20B 121.2
C19 C20X H20B 121.2
C20X C21X C16 118.6(6)
C20X C21X H21B 120.7
C16 C21X H21B 120.7

loop_
_geom_bond_atom_site_label_1
_geom_bond_atom_site_label_2
_geom_bond_distance
Br1 C3 1.900(3)
F1 C19 1.368(4)
N1 N2 1.382(3)
N1 C10 1.395(4)
N1 C7 1.484(4)
N2 C9 1.288(4)
C1 C2 1.391(5)
C1 C6 1.395(4)
C1 H1A 0.9500
C2 C3 1.383(5)
C2 H2A 0.9500
C3 C4 1.381(4)
C4 C5 1.389(4)
C4 H4A 0.9500
C5 C6 1.393(4)
C5 H5A 0.9500
C6 C7 1.516(4)
C7 C8 1.546(4)
C7 H7A 1.0000
C8 C9 1.507(4)
C8 H8A 0.9900
C8 H8B 0.9900
C9 C16 1.467(4)
C10 C15 1.398(4)
C10 C11 1.406(4)
C11 C12 1.388(5)
C11 H11A 0.9500
C12 C13 1.386(5)
C12 H12A 0.9500
C13 C14 1.383(5)
C13 H13A 0.9500
C14 C15 1.391(5)
C14 H14A 0.9500
C15 H15A 0.9500
C16 C17X 1.338(9)
C16 C17 1.349(8)
C16 C21 1.441(7)
C16 C21X 1.454(7)
C19 C18 1.310(9)
C19 C18X 1.328(11)
C19 C20 1.429(8)
C19 C20X 1.442(8)
C17 C18 1.389(9)
C17 H17A 0.9500
C18 H18A 0.9500
C20 C21 1.395(9)
C20 H20A 0.9500
C21 H21A 0.9500
C17X C18X 1.394(10)
C17X H17B 0.9500
C18X H18B 0.9500
C20X C21X 1.389(9)
C20X H20B 0.9500
C21X H21B 0.9500

loop_
_geom_hbond_atom_site_label_D
_geom_hbond_atom_site_label_H
_geom_hbond_atom_site_label_A
_geom_hbond_site_symmetry_A
_geom_hbond_distance_DH
_geom_hbond_distance_HA
_geom_hbond_distance_DA
_geom_hbond_angle_DHA
_geom_hbond_publ_flag
C7 H7A Cg1 1_565 1.00 2.60 3.522(3) 153 yes
C17 H17A Cg1 4_564 0.95 2.99 3.752(6) 138 yes

loop_
_geom_torsion_atom_site_label_1
_geom_torsion_atom_site_label_2
_geom_torsion_atom_site_label_3
_geom_torsion_atom_site_label_4
_geom_torsion
C10 N1 N2 C9 -168.5(3)
C7 N1 N2 C9 -4.5(4)
C6 C1 C2 C3 0.4(5)
C1 C2 C3 C4 -2.2(5)
C1 C2 C3 Br1 177.1(2)
C2 C3 C4 C5 1.4(5)
Br1 C3 C4 C5 -177.9(2)
C3 C4 C5 C6 1.3(5)
C4 C5 C6 C1 -3.0(5)
C4 C5 C6 C7 176.6(3)
C2 C1 C6 C5 2.2(5)
C2 C1 C6 C7 -177.5(3)
N2 N1 C7 C6 128.1(3)
C10 N1 C7 C6 -69.1(4)
N2 N1 C7 C8 6.1(3)
C10 N1 C7 C8 168.9(3)
C5 C6 C7 N1 -42.2(4)
C1 C6 C7 N1 137.4(3)
C5 C6 C7 C8 71.9(4)
C1 C6 C7 C8 -108.4(3)
N1 C7 C8 C9 -5.0(3)
C6 C7 C8 C9 -125.3(3)
N1 N2 C9 C16 179.7(3)
N1 N2 C9 C8 0.7(4)
C7 C8 C9 N2 3.0(4)
C7 C8 C9 C16 -175.9(3)
N2 N1 C10 C15 169.6(3)
C7 N1 C10 C15 7.7(5)
N2 N1 C10 C11 -12.9(4)
C7 N1 C10 C11 -174.7(3)
N1 C10 C11 C12 -175.9(3)
C15 C10 C11 C12 1.7(5)
C10 C11 C12 C13 -0.7(5)
C11 C12 C13 C14 -0.5(5)
C12 C13 C14 C15 0.6(5)
C13 C14 C15 C10 0.5(5)
N1 C10 C15 C14 176.0(3)
C11 C10 C15 C14 -1.6(5)
N2 C9 C16 C17X -168.4(4)
C8 C9 C16 C17X 10.4(5)
N2 C9 C16 C17 161.2(4)
C8 C9 C16 C17 -19.9(5)
N2 C9 C16 C21 -23.3(5)
C8 C9 C16 C21 155.5(4)
N2 C9 C16 C21X 13.7(5)
C8 C9 C16 C21X -167.4(4)
C17X C16 C17 C18 80.8(12)
C21 C16 C17 C18 1.2(4)
C21X C16 C17 C18 -33.9(4)
C9 C16 C17 C18 176.7(4)
C18X C19 C18 C17 -85.6(19)
F1 C19 C18 C17 178.7(4)
C20 C19 C18 C17 -9.2(6)
C20X C19 C18 C17 28.6(6)
C16 C17 C18 C19 5.1(6)
C18 C19 C20 C21 6.8(6)
C18X C19 C20 C21 30.2(7)
F1 C19 C20 C21 179.2(5)
C20X C19 C20 C21 -80.2(8)
C19 C20 C21 C16 -0.2(7)
C17X C16 C21 C20 -30.3(6)
C17 C16 C21 C20 -3.5(6)
C21X C16 C21 C20 82.0(8)
C9 C16 C21 C20 -179.3(4)
C17 C16 C17X C18X -77.7(12)
C21 C16 C17X C18X 34.0(5)
C21X C16 C17X C18X -1.0(4)
C9 C16 C17X C18X -178.8(4)
C18 C19 C18X C17X 87.1(19)
F1 C19 C18X C17X -175.8(4)
C20 C19 C18X C17X -28.3(6)
C20X C19 C18X C17X 9.7(6)
C16 C17X C18X C19 -5.4(6)
C18 C19 C20X C21X -30.8(6)
C18X C19 C20X C21X -7.4(6)
F1 C19 C20X C21X 177.9(4)
C20 C19 C20X C21X 81.3(8)
C19 C20X C21X C16 0.8(6)
C17X C16 C21X C20X 3.1(5)
C17 C16 C21X C20X 29.6(5)
C21 C16 C21X C20X -79.9(8)
C9 C16 C21X C20X -178.9(4)
